data_7041701
loop_
_publ_author_name
'Mikhalyova, Elena A.'
'Yakovenko, Anastasiya V.'
'Zeller, Matthias'
'Gavrilenko, Konstantin S.'
'Kiskin, Mikhail A.'
'Smola, Sergey S.'
'Dotsenko, Vladimir P.'
'Eremenko, Igor L.'
'Addison, Anthony W.'
'Pavlishchuk, Vitaly V.'

_publ_section_title
;
 Crystal structures and intense luminescence of
 tris(3-(2'-pyridyl)-pyrazolyl)borate Tb(3+) and Eu(3+) complexes with
 carboxylate co-ligands.
;
_journal_issue 11
_journal_name_full 'Dalton transactions (Cambridge, England : 2003)'
_journal_page_first 3457
_journal_page_last 3469
_journal_paper_doi 10.1039/c6dt04757b
_journal_volume 46
_journal_year 2017
_chemical_formula_moiety 'C38 H31 B N9 O5 Tb'
_chemical_formula_sum 'C38 H31 B N9 O5 Tb'
_chemical_formula_weight 863.45
_space_group_crystal_system monoclinic
_space_group_IT_number 14
_space_group_name_Hall '-P 2yn'
_space_group_name_H-M_alt 'P 1 21/n 1'
_symmetry_space_group_name_Hall '-P 2yn'
_symmetry_space_group_name_H-M 'P 1 21/n 1'
_atom_sites_solution_hydrogens mixed
_atom_sites_solution_primary direct
_atom_sites_solution_secondary difmap
_audit_creation_method SHELXL-2014/7
_audit_update_record
;
2016-11-22 deposited with the CCDC.
2017-01-16 downloaded from the CCDC.
;
_cell_angle_alpha 90
_cell_angle_beta 102.377(2)
_cell_angle_gamma 90
_cell_formula_units_Z 4
_cell_length_a 10.9879(16)
_cell_length_b 17.059(2)
_cell_length_c 19.061(3)
_cell_measurement_reflns_used 3121
_cell_measurement_temperature 100(2)
_cell_measurement_theta_max 27.45
_cell_measurement_theta_min 2.24
_cell_volume 3489.8(9)
_computing_cell_refinement 'Apex2 v2009.7-0'
_computing_data_collection 'Apex2 v2009.7-0 (Bruker, 2009)'
_computing_data_reduction 'SAINT V7.66A (Bruker, 2013)'
_computing_structure_refinement
;  
SHELXL-2014/7 (Sheldrick, 2015), 
SHELXLE Rev780 (H\"ubschle et al., 2011)
;
_computing_structure_solution 'SHELXS-97 (Sheldrick, 2008)'
_diffrn_ambient_temperature 100(2)
_diffrn_measured_fraction_theta_full 0.996
_diffrn_measured_fraction_theta_max 0.912
_diffrn_measurement_device_type 'Bruker AXS SMART APEX CCD diffractometer'
_diffrn_measurement_method '\w scans'
_diffrn_radiation_monochromator graphite
_diffrn_radiation_type MoK\a
_diffrn_radiation_wavelength 0.71073
_diffrn_reflns_av_R_equivalents 0.0453
_diffrn_reflns_av_unetI/netI 0.0613
_diffrn_reflns_Laue_measured_fraction_full 0.996
_diffrn_reflns_Laue_measured_fraction_max 0.912
_diffrn_reflns_limit_h_max 15
_diffrn_reflns_limit_h_min -15
_diffrn_reflns_limit_k_max 23
_diffrn_reflns_limit_k_min -23
_diffrn_reflns_limit_l_max 21
_diffrn_reflns_limit_l_min -27
_diffrn_reflns_number 26385
_diffrn_reflns_point_group_measured_fraction_full 0.996
_diffrn_reflns_point_group_measured_fraction_max 0.912
_diffrn_reflns_theta_full 28.000
_diffrn_reflns_theta_max 31.248
_diffrn_reflns_theta_min 1.977
_diffrn_source 'fine-focus sealed tube'
_exptl_absorpt_coefficient_mu 2.086
_exptl_absorpt_correction_T_max 0.7462
_exptl_absorpt_correction_T_min 0.5535
_exptl_absorpt_correction_type multi-scan
_exptl_absorpt_process_details 'Apex2  v2009.7-0 (Bruker, 2009)'
_exptl_crystal_colour colourless
_exptl_crystal_density_diffrn 1.643
_exptl_crystal_description rod
_exptl_crystal_F_000 1728
_exptl_crystal_preparation ', Luminescent'
_exptl_crystal_size_max 0.290
_exptl_crystal_size_mid 0.100
_exptl_crystal_size_min 0.100
_refine_diff_density_max 1.620
_refine_diff_density_min -1.470
_refine_diff_density_rms 0.141
_refine_ls_extinction_method none
_refine_ls_goodness_of_fit_ref 1.020
_refine_ls_hydrogen_treatment mixed
_refine_ls_matrix_type full
_refine_ls_number_parameters 496
_refine_ls_number_reflns 10362
_refine_ls_number_restraints 2
_refine_ls_restrained_S_all 1.020
_refine_ls_R_factor_all 0.0557
_refine_ls_R_factor_gt 0.0378
_refine_ls_shift/su_max 0.001
_refine_ls_shift/su_mean 0.000
_refine_ls_structure_factor_coef Fsqd
_refine_ls_weighting_details 'w=1/[\s^2^(Fo^2^)+(0.0277P)^2^+2.9555P] where P=(Fo^2^+2Fc^2^)/3'
_refine_ls_weighting_scheme calc
_refine_ls_wR_factor_gt 0.0737
_refine_ls_wR_factor_ref 0.0831
_reflns_Friedel_coverage 0.000
_reflns_number_gt 8082
_reflns_number_total 10362
_reflns_threshold_expression 'I > 2\s(I)'
_cod_data_source_file c6dt04757b2.cif
_cod_data_source_block 10mz649_0m
_cod_depositor_comments 'Adding full bibliography for 7041696--7041708.cif.'
_cod_original_cell_volume 3489.8(8)
_cod_database_code 7041701
_shelx_shelxl_version_number 2014/7
_shelx_space_group_comment
;
The symmetry employed for this shelxl refinement is uniquely defined
by the following loop, which should always be used as a source of
symmetry information in preference to the above space-group names.
They are only intended as comments.
;
_shelx_estimated_absorpt_t_min 0.583
_shelx_estimated_absorpt_t_max 0.819

loop_
_space_group_symop_operation_xyz
'x, y, z'
'-x+1/2, y+1/2, -z+1/2'
'-x, -y, -z'
'x-1/2, -y-1/2, z-1/2'

loop_
_atom_site_label
_atom_site_type_symbol
_atom_site_fract_x
_atom_site_fract_y
_atom_site_fract_z
_atom_site_U_iso_or_equiv
_atom_site_adp_type
_atom_site_occupancy
_atom_site_site_symmetry_order
_atom_site_calc_flag
_atom_site_refinement_flags_posn
_atom_site_refinement_flags_adp
B1 B 0.0864(3) 0.4429(2) 0.2801(2) 0.0182(7) Uani 1 1 d . .
H1A H 0.0220 0.4461 0.3099 0.022 Uiso 1 1 calc R U
C1 C 0.6039(3) 0.30243(19) 0.22422(19) 0.0196(7) Uani 1 1 d . .
H1 H 0.6071 0.3075 0.1750 0.024 Uiso 1 1 calc R U
C2 C 0.7033(3) 0.2662(2) 0.27042(19) 0.0230(7) Uani 1 1 d . .
H2 H 0.7715 0.2461 0.2527 0.028 Uiso 1 1 calc R U
C3 C 0.7010(3) 0.2601(2) 0.3416(2) 0.0258(8) Uani 1 1 d . .
H3 H 0.7688 0.2370 0.3745 0.031 Uiso 1 1 calc R U
C4 C 0.5988(3) 0.2880(2) 0.36483(19) 0.0242(7) Uani 1 1 d . .
H4 H 0.5952 0.2842 0.4141 0.029 Uiso 1 1 calc R U
C5 C 0.5014(3) 0.32162(18) 0.31607(18) 0.0176(6) Uani 1 1 d . .
C6 C 0.3881(3) 0.34870(19) 0.33668(18) 0.0187(7) Uani 1 1 d . .
C7 C 0.3553(3) 0.3490(2) 0.40337(19) 0.0232(7) Uani 1 1 d . .
H7 H 0.4037 0.3314 0.4480 0.028 Uiso 1 1 calc R U
C8 C 0.2375(3) 0.3804(2) 0.39048(19) 0.0232(7) Uani 1 1 d . .
H8 H 0.1893 0.3894 0.4256 0.028 Uiso 1 1 calc R U
C9 C 0.4260(3) 0.6040(2) 0.08606(19) 0.0208(7) Uani 1 1 d . .
H9 H 0.4432 0.5675 0.0519 0.025 Uiso 1 1 calc R U
C10 C 0.4795(3) 0.6771(2) 0.08797(19) 0.0232(7) Uani 1 1 d . .
H10 H 0.5303 0.6907 0.0553 0.028 Uiso 1 1 calc R U
C11 C 0.4577(3) 0.7301(2) 0.1384(2) 0.0247(8) Uani 1 1 d . .
H11 H 0.4962 0.7802 0.1425 0.030 Uiso 1 1 calc R U
C12 C 0.3793(3) 0.7094(2) 0.18301(19) 0.0233(7) Uani 1 1 d . .
H12 H 0.3610 0.7454 0.2174 0.028 Uiso 1 1 calc R U
C13 C 0.3274(3) 0.63463(19) 0.17655(17) 0.0163(6) Uani 1 1 d . .
C14 C 0.2430(3) 0.60948(18) 0.22180(17) 0.0148(6) Uani 1 1 d . .
C15 C 0.1771(3) 0.65233(19) 0.26406(17) 0.0171(6) Uani 1 1 d . .
H15 H 0.1788 0.7073 0.2724 0.021 Uiso 1 1 calc R U
C16 C 0.1090(3) 0.59628(19) 0.29062(18) 0.0179(7) Uani 1 1 d . .
H16 H 0.0534 0.6061 0.3215 0.021 Uiso 1 1 calc R U
C17 C 0.2411(3) 0.43919(19) -0.02009(18) 0.0193(7) Uani 1 1 d . .
H17 H 0.3248 0.4568 -0.0130 0.023 Uiso 1 1 calc R U
C18 C 0.1760(3) 0.4267(2) -0.09003(18) 0.0227(7) Uani 1 1 d . .
H18 H 0.2139 0.4355 -0.1297 0.027 Uiso 1 1 calc R U
C19 C 0.0539(3) 0.4011(2) -0.1001(2) 0.0253(8) Uani 1 1 d . .
H19 H 0.0061 0.3925 -0.1473 0.030 Uiso 1 1 calc R U
C20 C 0.0022(3) 0.3881(2) -0.04146(19) 0.0238(7) Uani 1 1 d . .
H20 H -0.0811 0.3697 -0.0477 0.029 Uiso 1 1 calc R U
C21 C 0.0735(3) 0.40221(18) 0.02717(18) 0.0175(6) Uani 1 1 d . .
C22 C 0.0234(3) 0.39344(18) 0.09170(18) 0.0165(6) Uani 1 1 d . .
C23 C -0.0987(3) 0.3841(2) 0.1017(2) 0.0223(7) Uani 1 1 d . .
H23 H -0.1718 0.3738 0.0661 0.027 Uiso 1 1 calc R U
C24 C -0.0893(3) 0.3929(2) 0.1745(2) 0.0212(7) Uani 1 1 d . .
H24 H -0.1566 0.3905 0.1985 0.025 Uiso 1 1 calc R U
C25 C 0.3549(3) 0.26360(18) 0.07616(17) 0.0166(6) Uani 1 1 d . .
C26 C 0.2985(3) 0.18750(18) 0.04415(17) 0.0170(6) Uani 1 1 d . .
C27 C 0.1892(3) 0.1584(2) 0.06143(18) 0.0226(7) Uani 1 1 d . .
H27 H 0.1484 0.1870 0.0924 0.027 Uiso 1 1 calc R U
C28 C 0.1409(3) 0.0866(2) 0.0325(2) 0.0281(8) Uani 1 1 d . .
H28 H 0.0671 0.0664 0.0441 0.034 Uiso 1 1 calc R U
C29 C 0.1988(4) 0.0455(2) -0.0120(2) 0.0319(9) Uani 1 1 d . .
H29 H 0.1648 -0.0030 -0.0314 0.038 Uiso 1 1 calc R U
C30 C 0.3072(3) 0.0738(2) -0.0295(2) 0.0284(8) Uani 1 1 d . .
H30 H 0.3473 0.0450 -0.0607 0.034 Uiso 1 1 calc R U
C31 C 0.3563(3) 0.1449(2) -0.00066(18) 0.0216(7) Uani 1 1 d . .
H31 H 0.4308 0.1643 -0.0121 0.026 Uiso 1 1 calc R U
C32 C 0.5975(3) 0.51434(18) 0.24871(17) 0.0163(6) Uani 1 1 d . .
C33 C 0.6541(3) 0.57183(18) 0.30636(17) 0.0151(6) Uani 1 1 d . .
C34 C 0.5785(3) 0.61693(19) 0.34055(18) 0.0188(7) Uani 1 1 d . .
H34 H 0.4907 0.6102 0.3284 0.023 Uiso 1 1 calc R U
C35 C 0.6304(3) 0.6713(2) 0.39194(19) 0.0231(7) Uani 1 1 d . .
H35 H 0.5779 0.7029 0.4139 0.028 Uiso 1 1 calc R U
C36 C 0.7582(3) 0.6801(2) 0.41166(18) 0.0235(7) Uani 1 1 d . .
H36 H 0.7937 0.7172 0.4474 0.028 Uiso 1 1 calc R U
C37 C 0.8338(3) 0.6345(2) 0.37888(19) 0.0257(8) Uani 1 1 d . .
H37 H 0.9218 0.6396 0.3929 0.031 Uiso 1 1 calc R U
C38 C 0.7826(3) 0.58112(19) 0.32564(19) 0.0202(7) Uani 1 1 d . .
H38 H 0.8352 0.5511 0.3025 0.024 Uiso 1 1 calc R U
N1 N 0.5043(2) 0.33038(15) 0.24564(15) 0.0167(6) Uani 1 1 d . .
N2 N 0.2948(2) 0.37754(15) 0.28568(14) 0.0157(5) Uani 1 1 d . .
N3 N 0.2015(2) 0.39648(16) 0.31969(15) 0.0173(6) Uani 1 1 d . .
N4 N 0.3520(2) 0.58116(16) 0.12882(14) 0.0174(6) Uani 1 1 d . .
N5 N 0.2172(2) 0.53320(16) 0.22320(14) 0.0165(5) Uani 1 1 d . .
N6 N 0.1336(2) 0.52526(15) 0.26598(14) 0.0158(5) Uani 1 1 d . .
N7 N 0.1930(2) 0.42793(15) 0.03786(14) 0.0160(5) Uani 1 1 d . .
N8 N 0.1015(2) 0.40522(16) 0.15538(15) 0.0173(6) Uani 1 1 d . .
N9 N 0.0318(2) 0.40543(16) 0.20633(15) 0.0184(6) Uani 1 1 d . .
O1 O 0.3016(2) 0.29982(13) 0.11911(12) 0.0176(5) Uani 1 1 d . .
O2 O 0.4532(2) 0.28581(14) 0.05837(12) 0.0212(5) Uani 1 1 d . .
O3 O 0.48425(19) 0.49618(13) 0.24641(12) 0.0170(5) Uani 1 1 d . .
O4 O 0.6611(2) 0.48946(14) 0.20635(13) 0.0224(5) Uani 1 1 d . .
O5 O 0.4864(2) 0.43065(14) 0.10078(13) 0.0170(5) Uani 1 1 d D .
Tb1 Tb 0.32852(2) 0.42789(2) 0.16933(2) 0.01275(5) Uani 1 1 d . .
H5B H 0.549(2) 0.446(2) 0.1303(16) 0.021(10) Uiso 1 1 d D .
H5A H 0.491(4) 0.3840(14) 0.089(3) 0.056(16) Uiso 1 1 d D .

loop_
_atom_site_aniso_label
_atom_site_aniso_U_11
_atom_site_aniso_U_22
_atom_site_aniso_U_33
_atom_site_aniso_U_23
_atom_site_aniso_U_13
_atom_site_aniso_U_12
B1 0.0147(15) 0.021(2) 0.0197(19) -0.0029(15) 0.0059(14) -0.0004(13)
C1 0.0192(15) 0.0199(17) 0.0192(17) -0.0007(14) 0.0029(13) 0.0020(12)
C2 0.0203(15) 0.0217(18) 0.027(2) 0.0011(15) 0.0049(14) 0.0055(13)
C3 0.0198(16) 0.0249(19) 0.030(2) 0.0038(15) -0.0010(14) 0.0045(13)
C4 0.0275(17) 0.0241(18) 0.0190(18) 0.0020(15) 0.0009(14) 0.0017(14)
C5 0.0188(14) 0.0131(15) 0.0195(17) -0.0029(13) 0.0011(13) -0.0015(12)
C6 0.0230(15) 0.0162(16) 0.0170(17) -0.0004(13) 0.0043(13) -0.0037(12)
C7 0.0235(16) 0.0277(19) 0.0170(18) 0.0008(15) 0.0011(14) -0.0015(14)
C8 0.0257(17) 0.0274(19) 0.0193(18) -0.0030(15) 0.0110(14) -0.0027(14)
C9 0.0214(15) 0.0223(18) 0.0199(18) -0.0006(14) 0.0067(13) -0.0004(13)
C10 0.0219(16) 0.0241(19) 0.025(2) 0.0056(15) 0.0088(14) -0.0005(13)
C11 0.0255(17) 0.0175(17) 0.033(2) 0.0021(15) 0.0100(15) -0.0041(13)
C12 0.0331(18) 0.0126(16) 0.0262(19) -0.0008(14) 0.0111(15) -0.0025(14)
C13 0.0134(13) 0.0156(15) 0.0186(17) 0.0015(13) 0.0005(12) 0.0005(11)
C14 0.0136(13) 0.0128(15) 0.0158(16) -0.0020(12) -0.0013(12) 0.0013(11)
C15 0.0198(15) 0.0138(15) 0.0173(17) -0.0047(13) 0.0028(12) 0.0016(12)
C16 0.0160(14) 0.0205(16) 0.0161(17) -0.0049(13) 0.0010(12) 0.0022(12)
C17 0.0221(15) 0.0156(16) 0.0195(17) 0.0002(13) 0.0025(13) 0.0024(12)
C18 0.0302(17) 0.0225(18) 0.0152(17) 0.0000(14) 0.0043(14) 0.0041(14)
C19 0.0289(18) 0.0243(18) 0.0192(18) -0.0039(15) -0.0027(14) 0.0065(14)
C20 0.0221(16) 0.0216(18) 0.0246(19) -0.0058(15) -0.0017(14) 0.0000(13)
C21 0.0174(14) 0.0113(14) 0.0221(18) 0.0001(13) 0.0004(13) 0.0029(11)
C22 0.0155(14) 0.0119(15) 0.0214(18) -0.0021(13) 0.0021(12) 0.0005(11)
C23 0.0141(14) 0.0197(17) 0.032(2) -0.0016(15) 0.0024(13) -0.0018(12)
C24 0.0139(14) 0.0192(17) 0.032(2) -0.0029(15) 0.0074(13) -0.0038(12)
C25 0.0176(14) 0.0152(16) 0.0151(16) 0.0007(12) -0.0010(12) 0.0026(11)
C26 0.0186(14) 0.0136(15) 0.0159(16) 0.0005(12) -0.0029(12) 0.0021(12)
C27 0.0237(16) 0.0246(18) 0.0175(18) -0.0030(14) 0.0004(13) -0.0023(14)
C28 0.0262(17) 0.029(2) 0.026(2) -0.0023(16) -0.0010(15) -0.0118(15)
C29 0.042(2) 0.0176(18) 0.031(2) -0.0041(16) -0.0042(18) -0.0081(16)
C30 0.0356(19) 0.0208(18) 0.027(2) -0.0057(16) 0.0034(16) 0.0014(15)
C31 0.0230(16) 0.0201(17) 0.0202(18) -0.0009(14) 0.0016(13) 0.0008(13)
C32 0.0154(14) 0.0157(16) 0.0172(17) 0.0010(13) 0.0019(12) -0.0010(11)
C33 0.0175(13) 0.0141(15) 0.0127(15) 0.0025(12) 0.0011(11) -0.0009(12)
C34 0.0168(14) 0.0203(17) 0.0198(17) -0.0005(14) 0.0052(13) 0.0006(12)
C35 0.0271(17) 0.0212(18) 0.0213(19) -0.0037(14) 0.0058(14) 0.0003(14)
C36 0.0304(18) 0.0227(18) 0.0164(17) -0.0045(14) 0.0032(14) -0.0071(14)
C37 0.0166(15) 0.034(2) 0.026(2) -0.0034(16) 0.0023(14) -0.0055(14)
C38 0.0147(14) 0.0223(18) 0.0234(18) -0.0031(14) 0.0035(13) -0.0018(12)
N1 0.0162(12) 0.0152(14) 0.0172(14) -0.0023(11) 0.0004(11) -0.0017(10)
N2 0.0145(12) 0.0163(13) 0.0171(14) -0.0006(11) 0.0050(10) -0.0013(10)
N3 0.0191(12) 0.0158(13) 0.0185(15) -0.0014(11) 0.0072(11) -0.0009(10)
N4 0.0204(13) 0.0192(14) 0.0129(13) 0.0033(11) 0.0042(10) -0.0006(11)
N5 0.0152(12) 0.0185(14) 0.0169(14) -0.0019(11) 0.0061(10) 0.0000(10)
N6 0.0161(12) 0.0166(14) 0.0154(14) -0.0027(11) 0.0049(10) -0.0015(10)
N7 0.0181(12) 0.0123(13) 0.0165(14) -0.0009(11) 0.0009(10) 0.0019(10)
N8 0.0139(12) 0.0193(14) 0.0191(15) -0.0042(11) 0.0042(11) -0.0012(10)
N9 0.0150(12) 0.0187(14) 0.0229(16) -0.0016(12) 0.0071(11) -0.0011(10)
O1 0.0208(11) 0.0154(11) 0.0163(12) -0.0002(9) 0.0035(9) 0.0011(9)
O2 0.0214(11) 0.0198(12) 0.0242(13) -0.0052(10) 0.0085(10) -0.0016(9)
O3 0.0143(10) 0.0173(12) 0.0187(12) -0.0038(9) 0.0019(9) -0.0020(8)
O4 0.0165(11) 0.0271(13) 0.0249(13) -0.0092(11) 0.0070(10) -0.0033(9)
O5 0.0154(10) 0.0186(12) 0.0171(12) -0.0030(10) 0.0037(9) -0.0009(9)
Tb1 0.01165(7) 0.01294(8) 0.01372(8) -0.00155(6) 0.00283(5) -0.00074(5)

loop_
_atom_type_symbol
_atom_type_description
_atom_type_scat_dispersion_real
_atom_type_scat_dispersion_imag
_atom_type_scat_source
C C 0.0033 0.0016 'International Tables Vol C Tables 4.2.6.8 and 6.1.1.4'
H H 0.0000 0.0000 'International Tables Vol C Tables 4.2.6.8 and 6.1.1.4'
B B 0.0013 0.0007 'International Tables Vol C Tables 4.2.6.8 and 6.1.1.4'
N N 0.0061 0.0033 'International Tables Vol C Tables 4.2.6.8 and 6.1.1.4'
O O 0.0106 0.0060 'International Tables Vol C Tables 4.2.6.8 and 6.1.1.4'
Tb Tb -0.1723 4.1537 'International Tables Vol C Tables 4.2.6.8 and 6.1.1.4'

loop_
_geom_angle_atom_site_label_1
_geom_angle_atom_site_label_2
_geom_angle_atom_site_label_3
_geom_angle
N6 B1 N9 107.4(3)
N6 B1 N3 106.4(2)
N9 B1 N3 110.5(3)
N6 B1 H1A 110.8
N9 B1 H1A 110.8
N3 B1 H1A 110.8
N1 C1 C2 123.2(3)
N1 C1 H1 118.4
C2 C1 H1 118.4
C3 C2 C1 118.9(3)
C3 C2 H2 120.5
C1 C2 H2 120.5
C2 C3 C4 118.8(3)
C2 C3 H3 120.6
C4 C3 H3 120.6
C3 C4 C5 119.6(3)
C3 C4 H4 120.2
C5 C4 H4 120.2
N1 C5 C4 122.1(3)
N1 C5 C6 115.7(3)
C4 C5 C6 122.2(3)
N2 C6 C7 110.5(3)
N2 C6 C5 118.9(3)
C7 C6 C5 130.5(3)
C8 C7 C6 104.9(3)
C8 C7 H7 127.6
C6 C7 H7 127.6
N3 C8 C7 108.7(3)
N3 C8 H8 125.6
C7 C8 H8 125.6
N4 C9 C10 124.4(3)
N4 C9 H9 117.8
C10 C9 H9 117.8
C9 C10 C11 118.4(3)
C9 C10 H10 120.8
C11 C10 H10 120.8
C10 C11 C12 119.1(3)
C10 C11 H11 120.4
C12 C11 H11 120.4
C11 C12 C13 118.6(3)
C11 C12 H12 120.7
C13 C12 H12 120.7
N4 C13 C12 122.6(3)
N4 C13 C14 116.2(3)
C12 C13 C14 121.1(3)
N5 C14 C15 111.1(3)
N5 C14 C13 117.6(3)
C15 C14 C13 131.3(3)
C16 C15 C14 103.8(3)
C16 C15 H15 128.1
C14 C15 H15 128.1
N6 C16 C15 109.3(3)
N6 C16 H16 125.3
C15 C16 H16 125.3
N7 C17 C18 123.9(3)
N7 C17 H17 118.0
C18 C17 H17 118.0
C19 C18 C17 117.8(3)
C19 C18 H18 121.1
C17 C18 H18 121.1
C20 C19 C18 119.6(3)
C20 C19 H19 120.2
C18 C19 H19 120.2
C19 C20 C21 119.2(3)
C19 C20 H20 120.4
C21 C20 H20 120.4
N7 C21 C20 121.9(3)
N7 C21 C22 115.8(3)
C20 C21 C22 122.3(3)
N8 C22 C23 109.8(3)
N8 C22 C21 117.5(3)
C23 C22 C21 132.2(3)
C24 C23 C22 104.9(3)
C24 C23 H23 127.5
C22 C23 H23 127.5
N9 C24 C23 108.8(3)
N9 C24 H24 125.6
C23 C24 H24 125.6
O2 C25 O1 124.8(3)
O2 C25 C26 116.9(3)
O1 C25 C26 118.3(3)
C31 C26 C27 119.4(3)
C31 C26 C25 120.0(3)
C27 C26 C25 120.5(3)
C28 C27 C26 119.2(3)
C28 C27 H27 120.4
C26 C27 H27 120.4
C29 C28 C27 120.6(3)
C29 C28 H28 119.7
C27 C28 H28 119.7
C28 C29 C30 120.7(3)
C28 C29 H29 119.7
C30 C29 H29 119.7
C29 C30 C31 119.2(3)
C29 C30 H30 120.4
C31 C30 H30 120.4
C26 C31 C30 120.9(3)
C26 C31 H31 119.6
C30 C31 H31 119.6
O4 C32 O3 124.9(3)
O4 C32 C33 119.5(3)
O3 C32 C33 115.5(3)
C38 C33 C34 119.2(3)
C38 C33 C32 120.3(3)
C34 C33 C32 120.5(3)
C35 C34 C33 120.4(3)
C35 C34 H34 119.8
C33 C34 H34 119.8
C34 C35 C36 120.5(3)
C34 C35 H35 119.8
C36 C35 H35 119.8
C35 C36 C37 119.3(3)
C35 C36 H36 120.3
C37 C36 H36 120.3
C36 C37 C38 120.7(3)
C36 C37 H37 119.6
C38 C37 H37 119.6
C37 C38 C33 119.9(3)
C37 C38 H38 120.1
C33 C38 H38 120.1
C1 N1 C5 117.2(3)
C1 N1 Tb1 126.1(2)
C5 N1 Tb1 115.55(19)
C6 N2 N3 106.1(3)
C6 N2 Tb1 122.4(2)
N3 N2 Tb1 127.9(2)
C8 N3 N2 109.8(3)
C8 N3 B1 128.8(3)
N2 N3 B1 120.6(3)
C9 N4 C13 116.8(3)
C9 N4 Tb1 123.9(2)
C13 N4 Tb1 114.0(2)
C14 N5 N6 106.5(2)
C14 N5 Tb1 124.41(19)
N6 N5 Tb1 128.6(2)
C16 N6 N5 109.4(3)
C16 N6 B1 131.2(3)
N5 N6 B1 119.4(3)
C17 N7 C21 117.6(3)
C17 N7 Tb1 123.0(2)
C21 N7 Tb1 118.4(2)
C22 N8 N9 107.3(2)
C22 N8 Tb1 123.6(2)
N9 N8 Tb1 129.1(2)
C24 N9 N8 109.2(3)
C24 N9 B1 128.7(3)
N8 N9 B1 118.9(2)
C25 O1 Tb1 132.4(2)
C32 O3 Tb1 136.7(2)
Tb1 O5 H5B 103(3)
Tb1 O5 H5A 103(3)
H5B O5 H5A 114(4)
O3 Tb1 O1 136.78(7)
O3 Tb1 O5 79.19(8)
O1 Tb1 O5 80.80(8)
O3 Tb1 N2 80.71(8)
O1 Tb1 N2 90.70(8)
O5 Tb1 N2 139.69(8)
O3 Tb1 N8 137.33(8)
O1 Tb1 N8 77.18(8)
O5 Tb1 N8 140.96(9)
N2 Tb1 N8 72.68(9)
O3 Tb1 N5 74.90(8)
O1 Tb1 N5 142.33(8)
O5 Tb1 N5 133.19(8)
N2 Tb1 N5 72.72(9)
N8 Tb1 N5 65.74(8)
O3 Tb1 N7 142.72(8)
O1 Tb1 N7 67.66(8)
O5 Tb1 N7 78.91(8)
N2 Tb1 N7 133.69(8)
N8 Tb1 N7 63.02(9)
N5 Tb1 N7 99.41(8)
O3 Tb1 N1 68.00(8)
O1 Tb1 N1 70.53(8)
O5 Tb1 N1 77.81(8)
N2 Tb1 N1 62.30(8)
N8 Tb1 N1 122.95(8)
N5 Tb1 N1 124.77(8)
N7 Tb1 N1 134.62(8)
O3 Tb1 N4 66.39(8)
O1 Tb1 N4 140.39(8)
O5 Tb1 N4 72.83(8)
N2 Tb1 N4 128.36(8)
N8 Tb1 N4 105.68(8)
N5 Tb1 N4 61.24(8)
N7 Tb1 N4 78.48(8)
N1 Tb1 N4 129.18(8)

loop_
_geom_bond_atom_site_label_1
_geom_bond_atom_site_label_2
_geom_bond_distance
B1 N6 1.541(5)
B1 N9 1.544(5)
B1 N3 1.545(4)
B1 H1A 1.0000
C1 N1 1.336(4)
C1 C2 1.391(4)
C1 H1 0.9500
C2 C3 1.367(5)
C2 H2 0.9500
C3 C4 1.378(5)
C3 H3 0.9500
C4 C5 1.382(5)
C4 H4 0.9500
C5 N1 1.358(4)
C5 C6 1.458(4)
C6 N2 1.346(4)
C6 C7 1.394(5)
C7 C8 1.373(5)
C7 H7 0.9500
C8 N3 1.350(4)
C8 H8 0.9500
C9 N4 1.328(4)
C9 C10 1.375(5)
C9 H9 0.9500
C10 C11 1.378(5)
C10 H10 0.9500
C11 C12 1.380(5)
C11 H11 0.9500
C12 C13 1.391(4)
C12 H12 0.9500
C13 N4 1.356(4)
C13 C14 1.460(4)
C14 N5 1.333(4)
C14 C15 1.400(4)
C15 C16 1.375(4)
C15 H15 0.9500
C16 N6 1.348(4)
C16 H16 0.9500
C17 N7 1.337(4)
C17 C18 1.388(5)
C17 H17 0.9500
C18 C19 1.385(5)
C18 H18 0.9500
C19 C20 1.376(5)
C19 H19 0.9500
C20 C21 1.394(5)
C20 H20 0.9500
C21 N7 1.357(4)
C21 C22 1.459(5)
C22 N8 1.343(4)
C22 C23 1.404(4)
C23 C24 1.377(5)
C23 H23 0.9500
C24 N9 1.356(4)
C24 H24 0.9500
C25 O2 1.257(4)
C25 O1 1.265(4)
C25 C26 1.510(4)
C26 C31 1.376(4)
C26 C27 1.402(4)
C27 C28 1.400(5)
C27 H27 0.9500
C28 C29 1.359(5)
C28 H28 0.9500
C29 C30 1.391(5)
C29 H29 0.9500
C30 C31 1.391(5)
C30 H30 0.9500
C31 H31 0.9500
C32 O4 1.250(4)
C32 O3 1.274(3)
C32 C33 1.504(4)
C33 C38 1.390(4)
C33 C34 1.392(4)
C34 C35 1.381(5)
C34 H34 0.9500
C35 C36 1.382(5)
C35 H35 0.9500
C36 C37 1.382(5)
C36 H36 0.9500
C37 C38 1.389(5)
C37 H37 0.9500
C38 H38 0.9500
N1 Tb1 2.722(3)
N2 N3 1.364(3)
N2 Tb1 2.479(3)
N4 Tb1 2.754(3)
N5 N6 1.359(3)
N5 Tb1 2.513(3)
N7 Tb1 2.626(3)
N8 N9 1.360(4)
N8 Tb1 2.482(2)
O1 Tb1 2.378(2)
O3 Tb1 2.316(2)
O5 Tb1 2.385(2)
O5 H5B 0.832(18)
O5 H5A 0.834(19)

loop_
_geom_hbond_atom_site_label_D
_geom_hbond_atom_site_label_H
_geom_hbond_atom_site_label_A
_geom_hbond_distance_DH
_geom_hbond_distance_HA
_geom_hbond_distance_DA
_geom_hbond_angle_DHA
O5 H5A O2 0.834(19) 1.79(2) 2.601(3) 164(5)
O5 H5B O4 0.832(18) 1.84(2) 2.662(3) 167(4)

loop_
_geom_torsion_atom_site_label_1
_geom_torsion_atom_site_label_2
_geom_torsion_atom_site_label_3
_geom_torsion_atom_site_label_4
_geom_torsion
N1 C1 C2 C3 -1.4(5)
C1 C2 C3 C4 1.8(5)
C2 C3 C4 C5 -0.2(5)
C3 C4 C5 N1 -2.0(5)
C3 C4 C5 C6 176.9(3)
N1 C5 C6 N2 2.0(4)
C4 C5 C6 N2 -177.0(3)
N1 C5 C6 C7 -179.4(3)
C4 C5 C6 C7 1.5(6)
N2 C6 C7 C8 -0.7(4)
C5 C6 C7 C8 -179.3(3)
C6 C7 C8 N3 1.1(4)
N4 C9 C10 C11 1.5(5)
C9 C10 C11 C12 -2.7(5)
C10 C11 C12 C13 1.7(5)
C11 C12 C13 N4 0.7(5)
C11 C12 C13 C14 -179.5(3)
N4 C13 C14 N5 13.1(4)
C12 C13 C14 N5 -166.6(3)
N4 C13 C14 C15 -164.1(3)
C12 C13 C14 C15 16.2(5)
N5 C14 C15 C16 -0.4(4)
C13 C14 C15 C16 176.9(3)
C14 C15 C16 N6 0.3(4)
N7 C17 C18 C19 0.0(5)
C17 C18 C19 C20 -0.8(5)
C18 C19 C20 C21 1.0(5)
C19 C20 C21 N7 -0.5(5)
C19 C20 C21 C22 177.0(3)
N7 C21 C22 N8 -5.2(4)
C20 C21 C22 N8 177.2(3)
N7 C21 C22 C23 165.4(3)
C20 C21 C22 C23 -12.2(6)
N8 C22 C23 C24 1.5(4)
C21 C22 C23 C24 -169.7(3)
C22 C23 C24 N9 -1.0(4)
O2 C25 C26 C31 1.7(4)
O1 C25 C26 C31 -177.6(3)
O2 C25 C26 C27 179.7(3)
O1 C25 C26 C27 0.5(4)
C31 C26 C27 C28 -0.2(5)
C25 C26 C27 C28 -178.2(3)
C26 C27 C28 C29 -0.2(5)
C27 C28 C29 C30 0.3(6)
C28 C29 C30 C31 0.1(6)
C27 C26 C31 C30 0.6(5)
C25 C26 C31 C30 178.6(3)
C29 C30 C31 C26 -0.6(5)
O4 C32 C33 C38 -17.6(5)
O3 C32 C33 C38 164.0(3)
O4 C32 C33 C34 161.8(3)
O3 C32 C33 C34 -16.6(4)
C38 C33 C34 C35 1.3(5)
C32 C33 C34 C35 -178.1(3)
C33 C34 C35 C36 -1.9(5)
C34 C35 C36 C37 0.6(5)
C35 C36 C37 C38 1.2(5)
C36 C37 C38 C33 -1.8(5)
C34 C33 C38 C37 0.5(5)
C32 C33 C38 C37 179.9(3)
C2 C1 N1 C5 -0.7(5)
C2 C1 N1 Tb1 166.4(2)
C4 C5 N1 C1 2.4(5)
C6 C5 N1 C1 -176.6(3)
C4 C5 N1 Tb1 -166.1(3)
C6 C5 N1 Tb1 14.9(3)
C7 C6 N2 N3 0.0(4)
C5 C6 N2 N3 178.8(3)
C7 C6 N2 Tb1 160.2(2)
C5 C6 N2 Tb1 -20.9(4)
C7 C8 N3 N2 -1.2(4)
C7 C8 N3 B1 -170.2(3)
C6 N2 N3 C8 0.7(3)
Tb1 N2 N3 C8 -158.1(2)
C6 N2 N3 B1 170.8(3)
Tb1 N2 N3 B1 12.0(4)
N6 B1 N3 C8 101.2(4)
N9 B1 N3 C8 -142.5(3)
N6 B1 N3 N2 -66.8(4)
N9 B1 N3 N2 49.5(4)
C10 C9 N4 C13 0.9(5)
C10 C9 N4 Tb1 -151.7(3)
C12 C13 N4 C9 -2.0(5)
C14 C13 N4 C9 178.3(3)
C12 C13 N4 Tb1 153.3(3)
C14 C13 N4 Tb1 -26.4(3)
C15 C14 N5 N6 0.3(3)
C13 C14 N5 N6 -177.4(3)
C15 C14 N5 Tb1 -172.2(2)
C13 C14 N5 Tb1 10.1(4)
C15 C16 N6 N5 -0.1(4)
C15 C16 N6 B1 178.3(3)
C14 N5 N6 C16 -0.2(3)
Tb1 N5 N6 C16 172.0(2)
C14 N5 N6 B1 -178.8(3)
Tb1 N5 N6 B1 -6.6(4)
N9 B1 N6 C16 126.3(3)
N3 B1 N6 C16 -115.4(3)
N9 B1 N6 N5 -55.5(3)
N3 B1 N6 N5 62.8(4)
C18 C17 N7 C21 0.5(5)
C18 C17 N7 Tb1 168.9(2)
C20 C21 N7 C17 -0.3(5)
C22 C21 N7 C17 -177.9(3)
C20 C21 N7 Tb1 -169.2(2)
C22 C21 N7 Tb1 13.2(3)
C23 C22 N8 N9 -1.4(4)
C21 C22 N8 N9 171.2(3)
C23 C22 N8 Tb1 -178.8(2)
C21 C22 N8 Tb1 -6.2(4)
C23 C24 N9 N8 0.2(4)
C23 C24 N9 B1 159.4(3)
C22 N8 N9 C24 0.7(4)
Tb1 N8 N9 C24 178.0(2)
C22 N8 N9 B1 -160.8(3)
Tb1 N8 N9 B1 16.4(4)
N6 B1 N9 C24 -106.7(4)
N3 B1 N9 C24 137.7(3)
N6 B1 N9 N8 50.8(4)
N3 B1 N9 N8 -64.8(4)
O2 C25 O1 Tb1 12.1(5)
C26 C25 O1 Tb1 -168.72(19)
O4 C32 O3 Tb1 -7.7(5)
C33 C32 O3 Tb1 170.6(2)
